data_4349543
loop_
_publ_author_name
'Shi, Chao'
'Han, Xiang-Bin'
'Wang, Ya'
'Zhang, Wen'

_publ_section_title
;
 Tuning dielectric transitions by B&#x2032;-site mixing in hybrid double
 perovskite crystals (CH3NH3)2[K1&#x2212;xRbxCo(CN)6] (x = 0.23--0.62)
;
_journal_issue 12
_journal_name_full 'Inorganic Chemistry Frontiers'
_journal_page_first 1604
_journal_paper_doi 10.1039/C6QI00347H
_journal_volume 3
_journal_year 2016
_chemical_formula_moiety 'C6 Co K0.56 N6 Rb0.44, 2(C H6 N)'
_chemical_formula_sum 'C8 H12 Co K0.56 N8 Rb0.44'
_chemical_formula_weight 338.69
_space_group_crystal_system monoclinic
_space_group_IT_number 15
_space_group_name_Hall '-C 2yc'
_space_group_name_H-M_alt 'C 1 2/c 1'
_atom_sites_solution_hydrogens geom
_audit_creation_method SHELXL-2014/7
_audit_update_record
;
2016-08-24 deposited with the CCDC.
2016-10-13 downloaded from the CCDC.
;
_cell_angle_alpha 90
_cell_angle_beta 108.47(3)
_cell_angle_gamma 90
_cell_formula_units_Z 4
_cell_length_a 13.754(3)
_cell_length_b 7.8831(16)
_cell_length_c 13.749(3)
_cell_measurement_reflns_used 1616
_cell_measurement_temperature 293(2)
_cell_measurement_theta_max 0.447
_cell_measurement_theta_min 0.414
_cell_volume 1413.9(6)
_computing_structure_refinement 'SHELXL-2014/7 (Sheldrick, 2014)'
_diffrn_ambient_temperature 293(2)
_diffrn_measured_fraction_theta_full 1.000
_diffrn_measured_fraction_theta_max 0.996
_diffrn_measurement_device_type 'Rigaku, SCXmini'
_diffrn_measurement_method '\w scans'
_diffrn_radiation_type MoK\a
_diffrn_radiation_wavelength 0.71073
_diffrn_reflns_av_R_equivalents 0.0432
_diffrn_reflns_av_unetI/netI 0.0354
_diffrn_reflns_Laue_measured_fraction_full 1.000
_diffrn_reflns_Laue_measured_fraction_max 0.996
_diffrn_reflns_limit_h_max 17
_diffrn_reflns_limit_h_min -16
_diffrn_reflns_limit_k_max 10
_diffrn_reflns_limit_k_min -10
_diffrn_reflns_limit_l_max 17
_diffrn_reflns_limit_l_min -17
_diffrn_reflns_number 4808
_diffrn_reflns_point_group_measured_fraction_full 1.000
_diffrn_reflns_point_group_measured_fraction_max 0.996
_diffrn_reflns_theta_full 25.242
_diffrn_reflns_theta_max 27.483
_diffrn_reflns_theta_min 3.019
_exptl_absorpt_coefficient_mu 2.879
_exptl_crystal_colour yellow
_exptl_crystal_density_diffrn 1.591
_exptl_crystal_description block
_exptl_crystal_F_000 679.7
_exptl_crystal_size_max 0.32
_exptl_crystal_size_mid 0.30
_exptl_crystal_size_min 0.28
_refine_diff_density_max 1.213
_refine_diff_density_min -0.613
_refine_diff_density_rms 0.193
_refine_ls_extinction_coef 0.020(2)
_refine_ls_extinction_expression Fc^*^=kFc[1+0.001xFc^2^\l^3^/sin(2\q)]^-1/4^
_refine_ls_extinction_method 'SHELXL-2014/7 (Sheldrick 2014'
_refine_ls_goodness_of_fit_ref 1.187
_refine_ls_hydrogen_treatment constr
_refine_ls_matrix_type full
_refine_ls_number_parameters 87
_refine_ls_number_reflns 1611
_refine_ls_number_restraints 0
_refine_ls_restrained_S_all 1.187
_refine_ls_R_factor_all 0.0520
_refine_ls_R_factor_gt 0.0478
_refine_ls_shift/su_max 0.000
_refine_ls_shift/su_mean 0.000
_refine_ls_structure_factor_coef Fsqd
_refine_ls_weighting_details 'w=1/[\s^2^(Fo^2^)+(0.0980P)^2^+2.0840P] where P=(Fo^2^+2Fc^2^)/3'
_refine_ls_weighting_scheme calc
_refine_ls_wR_factor_gt 0.1545
_refine_ls_wR_factor_ref 0.1573
_reflns_Friedel_coverage 0.000
_reflns_number_gt 1472
_reflns_number_total 1616
_reflns_threshold_expression 'I > 2\s(I)'
_cod_data_source_file c6qi00347h2.cif
_cod_data_source_block 4-298K
_cod_original_sg_symbol_H-M 'C 2/c'
_cod_database_code 4349543
_shelx_shelxl_version_number 2014/7
_shelx_space_group_comment
;
The symmetry employed for this shelxl refinement is uniquely defined
by the following loop, which should always be used as a source of
symmetry information in preference to the above space-group names.
They are only intended as comments.
;

loop_
_space_group_symop_operation_xyz
'x, y, z'
'-x, y, -z+1/2'
'x+1/2, y+1/2, z'
'-x+1/2, y+1/2, -z+1/2'
'-x, -y, -z'
'x, -y, z-1/2'
'-x+1/2, -y+1/2, -z'
'x+1/2, -y+1/2, z-1/2'

loop_
_atom_site_label
_atom_site_type_symbol
_atom_site_fract_x
_atom_site_fract_y
_atom_site_fract_z
_atom_site_U_iso_or_equiv
_atom_site_adp_type
_atom_site_occupancy
_atom_site_site_symmetry_order
_atom_site_calc_flag
_atom_site_refinement_flags_posn
_atom_site_refinement_flags_adp
_atom_site_refinement_flags_occupancy
C1 C 0.6869(3) 0.1275(4) 0.8772(3) 0.0290(7) Uani 1 1 d . . .
C2 C 0.8656(3) 0.2932(4) 0.9569(2) 0.0247(7) Uani 1 1 d . . .
C3 C 0.8098(2) 0.0439(4) 1.0640(2) 0.0255(7) Uani 1 1 d . . .
C4 C 0.0974(4) 0.1289(6) 0.1420(4) 0.0513(11) Uani 1 1 d . . .
H4D H 0.1499 0.0920 0.2027 0.077 Uiso 1 1 calc R U .
H4E H 0.0853 0.0422 0.0904 0.077 Uiso 1 1 calc R U .
H4F H 0.0354 0.1503 0.1578 0.077 Uiso 1 1 calc R U .
Co1 Co 0.7500 0.2500 1.0000 0.0185(3) Uani 1 2 d S . P
K1 K 0.5000 -0.21422(11) 0.7500 0.0352(3) Uani 0.56 2 d S T P
N1 N 0.6503(3) 0.0527(5) 0.8047(3) 0.0510(10) Uani 1 1 d . . .
N2 N 0.9356(2) 0.3201(4) 0.9309(2) 0.0354(7) Uani 1 1 d . . .
N3 N 0.8426(3) -0.0821(4) 1.1017(3) 0.0410(8) Uani 1 1 d . . .
N4 N 0.1306(2) 0.2855(4) 0.1035(3) 0.0322(7) Uani 1 1 d . . .
H4A H 0.1323 0.3701 0.1469 0.048 Uiso 1 1 calc R U .
H4B H 0.0868 0.3107 0.0422 0.048 Uiso 1 1 calc R U .
H4C H 0.1929 0.2704 0.0983 0.048 Uiso 1 1 calc R U .
Rb1 Rb 0.5000 -0.21422(11) 0.7500 0.0352(3) Uani 0.44 2 d S T P

loop_
_atom_site_aniso_label
_atom_site_aniso_U_11
_atom_site_aniso_U_22
_atom_site_aniso_U_33
_atom_site_aniso_U_23
_atom_site_aniso_U_13
_atom_site_aniso_U_12
C1 0.0348(18) 0.0250(16) 0.0272(17) 0.0025(14) 0.0100(14) -0.0057(14)
C2 0.0281(16) 0.0189(14) 0.0267(16) 0.0036(12) 0.0079(13) 0.0026(12)
C3 0.0258(16) 0.0242(16) 0.0281(16) 0.0003(13) 0.0107(13) -0.0008(12)
C4 0.072(3) 0.033(2) 0.050(2) 0.0067(19) 0.021(2) -0.005(2)
Co1 0.0207(4) 0.0160(4) 0.0187(4) 0.00116(19) 0.0062(3) -0.0018(2)
K1 0.0376(5) 0.0353(5) 0.0328(5) 0.000 0.0113(3) 0.000
N1 0.070(3) 0.044(2) 0.0329(17) -0.0095(16) 0.0070(17) -0.0212(19)
N2 0.0345(17) 0.0365(18) 0.0413(17) 0.0065(14) 0.0207(14) 0.0000(13)
N3 0.0419(18) 0.0306(18) 0.050(2) 0.0128(15) 0.0148(15) 0.0081(14)
N4 0.0322(17) 0.0358(16) 0.0278(14) 0.0006(13) 0.0080(13) -0.0088(13)
Rb1 0.0376(5) 0.0353(5) 0.0328(5) 0.000 0.0113(3) 0.000

loop_
_atom_type_symbol
_atom_type_description
_atom_type_scat_dispersion_real
_atom_type_scat_dispersion_imag
_atom_type_scat_source
C C 0.0033 0.0016 'International Tables Vol C Tables 4.2.6.8 and 6.1.1.4'
H H 0.0000 0.0000 'International Tables Vol C Tables 4.2.6.8 and 6.1.1.4'
N N 0.0061 0.0033 'International Tables Vol C Tables 4.2.6.8 and 6.1.1.4'
K K 0.2009 0.2494 'International Tables Vol C Tables 4.2.6.8 and 6.1.1.4'
Co Co 0.3494 0.9721 'International Tables Vol C Tables 4.2.6.8 and 6.1.1.4'
Rb Rb -0.9393 2.9676 'International Tables Vol C Tables 4.2.6.8 and 6.1.1.4'

loop_
_geom_angle_atom_site_label_1
_geom_angle_atom_site_label_2
_geom_angle_atom_site_label_3
_geom_angle
_geom_angle_site_symmetry_1
_geom_angle_site_symmetry_3
N1 C1 Co1 179.0(4) . .
N2 C2 Co1 179.7(3) . .
N3 C3 Co1 177.7(3) . .
N4 C4 H4D 109.5 . .
N4 C4 H4E 109.5 . .
H4D C4 H4E 109.5 . .
N4 C4 H4F 109.5 . .
H4D C4 H4F 109.5 . .
H4E C4 H4F 109.5 . .
C2 Co1 C2 180.0 . 7_657
C2 Co1 C1 90.30(15) . .
C2 Co1 C1 89.70(15) 7_657 .
C2 Co1 C1 89.70(15) . 7_657
C2 Co1 C1 90.30(15) 7_657 7_657
C1 Co1 C1 180.0 . 7_657
C2 Co1 C3 90.86(14) . .
C2 Co1 C3 89.14(14) 7_657 .
C1 Co1 C3 89.19(15) . .
C1 Co1 C3 90.81(15) 7_657 .
C2 Co1 C3 89.13(14) . 7_657
C2 Co1 C3 90.87(14) 7_657 7_657
C1 Co1 C3 90.80(15) . 7_657
C1 Co1 C3 89.20(15) 7_657 7_657
C3 Co1 C3 180.0 . 7_657
N1 K1 N1 86.03(18) 2_656 .
N1 K1 N2 95.57(10) 2_656 4_646
N1 K1 N2 76.52(10) . 4_646
N1 K1 N2 76.52(10) 2_656 3_445
N1 K1 N2 95.58(10) . 3_445
N2 K1 N2 169.32(14) 4_646 3_445
N1 K1 N3 84.71(11) 2_656 8_445
N1 K1 N3 153.08(10) . 8_445
N2 K1 N3 79.30(10) 4_646 8_445
N2 K1 N3 106.70(10) 3_445 8_445
N1 K1 N3 153.08(10) 2_656 7_647
N1 K1 N3 84.71(11) . 7_647
N2 K1 N3 106.70(10) 4_646 7_647
N2 K1 N3 79.30(9) 3_445 7_647
N3 K1 N3 113.72(15) 8_445 7_647
C1 N1 K1 134.0(3) . .
C2 N2 Rb1 139.7(3) . 3
C2 N2 K1 139.7(3) . 3
Rb1 N2 K1 0.0 3 3
C3 N3 Rb1 152.5(3) . 7_647
C3 N3 K1 152.5(3) . 7_647
Rb1 N3 K1 0.0 7_647 7_647
C4 N4 H4A 109.5 . .
C4 N4 H4B 109.5 . .
H4A N4 H4B 109.5 . .
C4 N4 H4C 109.5 . .
H4A N4 H4C 109.5 . .
H4B N4 H4C 109.5 . .

loop_
_geom_bond_atom_site_label_1
_geom_bond_atom_site_label_2
_geom_bond_distance
_geom_bond_site_symmetry_2
C1 N1 1.130(5) .
C1 Co1 1.900(3) .
C2 N2 1.148(4) .
C2 Co1 1.895(3) .
C3 N3 1.145(5) .
C3 Co1 1.906(3) .
C4 N4 1.471(5) .
C4 H4D 0.9600 .
C4 H4E 0.9600 .
C4 H4F 0.9600 .
Co1 C2 1.895(3) 7_657
Co1 C1 1.900(3) 7_657
Co1 C3 1.906(3) 7_657
K1 N1 2.877(4) 2_656
K1 N1 2.877(4) .
K1 N2 2.905(3) 4_646
K1 N2 2.905(3) 3_445
K1 N3 2.936(3) 8_445
K1 N3 2.936(3) 7_647
N2 Rb1 2.905(3) 3
N2 K1 2.905(3) 3
N3 Rb1 2.936(3) 7_647
N3 K1 2.936(3) 7_647
N4 H4A 0.8900 .
N4 H4B 0.8900 .
N4 H4C 0.8900 .
